data_4036411
loop_
_publ_author_name
'Sharpe, Robert J.'
'Johnson, Jeffrey S.'

_publ_section_title
;
 Asymmetric Total Synthesis of the Indole Diterpene Alkaloid Paspaline.
;
_journal_issue 19
_journal_name_full 'The Journal of organic chemistry'
_journal_page_first 9740
_journal_page_last 9766
_journal_paper_doi 10.1021/acs.joc.5b01844
_journal_volume 80
_journal_year 2015
_chemical_formula_moiety 'C19 H28 O5'
_chemical_formula_sum 'C19 H28 O5'
_chemical_formula_weight 336.41
_space_group_crystal_system monoclinic
_space_group_IT_number 15
_space_group_name_Hall '-C 2yc'
_space_group_name_H-M_alt 'C 1 2/c 1'
_atom_sites_solution_hydrogens geom
_atom_sites_solution_primary iterative
_audit_creation_date 2015-04-22
_audit_creation_method
;
Olex2 1.2
(compiled 2015.01.26 svn.r3150 for OlexSys, GUI svn.r4998)
;
_cell_angle_alpha 90
_cell_angle_beta 95.754(2)
_cell_angle_gamma 90
_cell_formula_units_Z 8
_cell_length_a 39.6144(15)
_cell_length_b 6.5116(2)
_cell_length_c 13.7635(5)
_cell_measurement_reflns_used 9008
_cell_measurement_temperature 100
_cell_measurement_theta_max 69.83
_cell_measurement_theta_min 4.49
_cell_volume 3532.4(2)
_computing_cell_refinement 'SAINT v8.34A (Bruker, 2013)'
_computing_data_reduction 'SAINT v8.34A (Bruker, 2013)'
_computing_molecular_graphics 'Olex2 (Dolomanov et al., 2009)'
_computing_publication_material 'Olex2 (Dolomanov et al., 2009)'
_computing_structure_refinement 'XL (Sheldrick, 2008)'
_computing_structure_solution 'olex2.solve (Bourhis et al., 2015)'
_diffrn_ambient_temperature 100
_diffrn_measured_fraction_theta_full 1.000
_diffrn_measured_fraction_theta_max 1.000
_diffrn_measurement_device_type 'Bruker APEX-II CCD'
_diffrn_measurement_method '\f and \w scans'
_diffrn_radiation_type CuK\a
_diffrn_radiation_wavelength 1.54178
_diffrn_reflns_av_R_equivalents 0.0518
_diffrn_reflns_av_unetI/netI 0.0252
_diffrn_reflns_Laue_measured_fraction_full 1.000
_diffrn_reflns_Laue_measured_fraction_max 1.000
_diffrn_reflns_limit_h_max 48
_diffrn_reflns_limit_h_min -48
_diffrn_reflns_limit_k_max 7
_diffrn_reflns_limit_k_min -7
_diffrn_reflns_limit_l_max 16
_diffrn_reflns_limit_l_min -15
_diffrn_reflns_number 28102
_diffrn_reflns_point_group_measured_fraction_full 1.000
_diffrn_reflns_point_group_measured_fraction_max 1.000
_diffrn_reflns_theta_full 67.679
_diffrn_reflns_theta_max 70.081
_diffrn_reflns_theta_min 2.242
_diffrn_standards_number 0
_exptl_absorpt_coefficient_mu 0.735
_exptl_absorpt_correction_T_max 0.9850
_exptl_absorpt_correction_T_min 0.8392
_exptl_absorpt_correction_type numerical
_exptl_absorpt_process_details
;
SADABS-2014/5 (Bruker,2014/5) was used for absorption correction.
wR2(int) was 0.0679 before and 0.0546 after correction.
The Ratio of minimum to maximum transmission is 0.8520.
The \l/2 correction factor is 0.00150.
;
_exptl_crystal_colour 'clear colourless'
_exptl_crystal_colour_lustre clear
_exptl_crystal_colour_primary colourless
_exptl_crystal_density_diffrn 1.265
_exptl_crystal_description plate
_exptl_crystal_F_000 1456
_exptl_crystal_size_max 0.323
_exptl_crystal_size_mid 0.115
_exptl_crystal_size_min 0.048
_refine_diff_density_max 0.309
_refine_diff_density_min -0.187
_refine_diff_density_rms 0.039
_refine_ls_extinction_method none
_refine_ls_goodness_of_fit_ref 1.028
_refine_ls_hydrogen_treatment constr
_refine_ls_matrix_type full
_refine_ls_number_parameters 221
_refine_ls_number_reflns 3346
_refine_ls_number_restraints 0
_refine_ls_restrained_S_all 1.028
_refine_ls_R_factor_all 0.0479
_refine_ls_R_factor_gt 0.0386
_refine_ls_shift/su_max 0.001
_refine_ls_shift/su_mean 0.000
_refine_ls_structure_factor_coef Fsqd
_refine_ls_weighting_details 'w=1/[\s^2^(Fo^2^)+(0.0501P)^2^+2.7725P] where P=(Fo^2^+2Fc^2^)/3'
_refine_ls_weighting_scheme calc
_refine_ls_wR_factor_gt 0.0957
_refine_ls_wR_factor_ref 0.1016
_reflns_Friedel_coverage 0.000
_reflns_number_gt 2813
_reflns_number_total 3346
_reflns_threshold_expression 'I > 2\s(I)'
_cod_data_source_file jo5b01844_si_004.cif
_cod_data_source_block x1504008
_cod_original_cell_volume 3532.5(2)
_cod_database_code 4036411
_shelx_space_group_comment
;
The symmetry employed for this shelxl refinement is uniquely defined
by the following loop, which should always be used as a source of
symmetry information in preference to the above space-group names.
They are only intended as comments.
;
_shelx_estimated_absorpt_t_max 0.966
_shelx_estimated_absorpt_t_min 0.797
_olex2_refinement_description
;
1. Fixed Uiso
 At 1.2 times of:
  All C(H) groups, All C(H,H) groups
 At 1.5 times of:
  All C(H,H,H) groups, All O(H) groups
2.a Ternary CH refined with riding coordinates:
 C1(H1), C3(H3)
2.b Secondary CH2 refined with riding coordinates:
 C4(H4A,H4B), C5(H5A,H5B), C8(H8A,H8B), C9(H9A,H9B), C10(H10A,H10B), C13(H13A,
 H13B), C14(H14A,H14B)
2.c X=CH2 refined with riding coordinates:
 C17(H17A,H17B)
2.d Idealised Me refined as rotating group:
 C16(H16A,H16B,H16C), C19(H19A,H19B,H19C), C23(H23A,H23B,H23C)
2.e Idealised tetrahedral OH refined as rotating group:
 O19(H19)
;
_shelx_shelxl_version_number 2014/7
_olex2_submission_original_sample_id 'RJS 1216'
_olex2_submission_special_instructions 'No special instructions were received'

loop_
_space_group_symop_operation_xyz
'x, y, z'
'-x, y, -z+1/2'
'x+1/2, y+1/2, z'
'-x+1/2, y+1/2, -z+1/2'
'-x, -y, -z'
'x, -y, z-1/2'
'-x+1/2, -y+1/2, -z'
'x+1/2, -y+1/2, z-1/2'

loop_
_atom_site_label
_atom_site_type_symbol
_atom_site_fract_x
_atom_site_fract_y
_atom_site_fract_z
_atom_site_U_iso_or_equiv
_atom_site_adp_type
_atom_site_occupancy
_atom_site_site_symmetry_order
_atom_site_calc_flag
_atom_site_refinement_flags_posn
C1 C 0.67597(4) 0.9149(2) 0.79522(11) 0.0254(3) Uani 1 1 d .
H1 H 0.6657 1.0167 0.8380 0.030 Uiso 1 1 calc R
O2 O 0.65465(2) 0.73566(16) 0.78544(7) 0.0225(2) Uani 1 1 d .
C3 C 0.62071(4) 0.7914(2) 0.75110(10) 0.0196(3) Uani 1 1 d .
H3 H 0.6142 0.9107 0.7909 0.024 Uiso 1 1 calc R
C4 C 0.59740(4) 0.6145(2) 0.76935(10) 0.0215(3) Uani 1 1 d .
H4A H 0.6000 0.5781 0.8395 0.026 Uiso 1 1 calc R
H4B H 0.6034 0.4927 0.7316 0.026 Uiso 1 1 calc R
C5 C 0.56069(4) 0.6776(2) 0.73815(10) 0.0206(3) Uani 1 1 d .
H5A H 0.5540 0.7831 0.7843 0.025 Uiso 1 1 calc R
H5B H 0.5459 0.5566 0.7441 0.025 Uiso 1 1 calc R
C6 C 0.55386(3) 0.7632(2) 0.63365(10) 0.0171(3) Uani 1 1 d .
C7 C 0.54889(3) 0.5941(2) 0.55689(10) 0.0187(3) Uani 1 1 d .
C8 C 0.54882(4) 0.6565(2) 0.45097(10) 0.0225(3) Uani 1 1 d .
H8A H 0.5256 0.7020 0.4270 0.027 Uiso 1 1 calc R
H8B H 0.5539 0.5334 0.4128 0.027 Uiso 1 1 calc R
C9 C 0.57365(4) 0.8263(2) 0.42954(10) 0.0218(3) Uani 1 1 d .
H9A H 0.5966 0.7665 0.4288 0.026 Uiso 1 1 calc R
H9B H 0.5668 0.8835 0.3638 0.026 Uiso 1 1 calc R
C10 C 0.57509(4) 1.0002(2) 0.50446(10) 0.0203(3) Uani 1 1 d .
H10A H 0.5536 1.0786 0.4948 0.024 Uiso 1 1 calc R
H10B H 0.5937 1.0947 0.4916 0.024 Uiso 1 1 calc R
C11 C 0.58060(4) 0.9309(2) 0.61176(10) 0.0173(3) Uani 1 1 d .
C12 C 0.61860(3) 0.8620(2) 0.64294(10) 0.0183(3) Uani 1 1 d .
C13 C 0.64300(4) 1.0468(2) 0.63931(11) 0.0228(3) Uani 1 1 d .
H13A H 0.6459 1.0776 0.5702 0.027 Uiso 1 1 calc R
H13B H 0.6325 1.1685 0.6671 0.027 Uiso 1 1 calc R
C14 C 0.67821(4) 1.0113(3) 0.69507(11) 0.0258(3) Uani 1 1 d .
H14A H 0.6916 0.9204 0.6560 0.031 Uiso 1 1 calc R
H14B H 0.6903 1.1444 0.7033 0.031 Uiso 1 1 calc R
C15 C 0.71016(4) 0.8494(3) 0.84407(12) 0.0317(4) Uani 1 1 d .
C16 C 0.72684(5) 0.6724(4) 0.80239(16) 0.0482(5) Uani 1 1 d .
H16A H 0.7111 0.5558 0.7964 0.072 Uiso 1 1 calc GR
H16B H 0.7471 0.6349 0.8453 0.072 Uiso 1 1 calc GR
H16C H 0.7333 0.7088 0.7377 0.072 Uiso 1 1 calc GR
C17 C 0.72391(6) 0.9533(4) 0.92152(17) 0.0567(6) Uani 1 1 d .
H17A H 0.7455 0.9141 0.9525 0.068 Uiso 1 1 calc R
H17B H 0.7122 1.0665 0.9458 0.068 Uiso 1 1 calc R
O18 O 0.53991(3) 0.42154(16) 0.57785(8) 0.0234(2) Uani 1 1 d .
O19 O 0.57560(3) 1.10013(16) 0.67491(7) 0.0215(2) Uani 1 1 d .
H19 H 0.5650 1.1938 0.6429 0.032 Uiso 1 1 calc GR
C19 C 0.51790(4) 0.8611(2) 0.62722(11) 0.0221(3) Uani 1 1 d .
H19A H 0.5178 0.9742 0.6742 0.033 Uiso 1 1 calc GR
H19B H 0.5013 0.7571 0.6423 0.033 Uiso 1 1 calc GR
H19C H 0.5119 0.9139 0.5611 0.033 Uiso 1 1 calc GR
C20 C 0.62879(4) 0.6810(2) 0.58201(10) 0.0196(3) Uani 1 1 d .
O21 O 0.61298(3) 0.52287(16) 0.57021(8) 0.0237(2) Uani 1 1 d .
O22 O 0.65789(3) 0.71203(17) 0.54194(8) 0.0261(3) Uani 1 1 d .
C23 C 0.66983(4) 0.5389(3) 0.48928(14) 0.0380(4) Uani 1 1 d .
H23A H 0.6538 0.5102 0.4320 0.057 Uiso 1 1 calc GR
H23B H 0.6717 0.4181 0.5320 0.057 Uiso 1 1 calc GR
H23C H 0.6921 0.5708 0.4681 0.057 Uiso 1 1 calc GR

loop_
_atom_site_aniso_label
_atom_site_aniso_U_11
_atom_site_aniso_U_22
_atom_site_aniso_U_33
_atom_site_aniso_U_23
_atom_site_aniso_U_13
_atom_site_aniso_U_12
C1 0.0204(7) 0.0272(8) 0.0281(8) -0.0030(7) 0.0002(6) -0.0032(6)
O2 0.0164(5) 0.0250(6) 0.0255(5) 0.0052(4) -0.0009(4) -0.0003(4)
C3 0.0178(7) 0.0215(7) 0.0193(7) 0.0023(6) 0.0011(5) 0.0007(6)
C4 0.0217(7) 0.0237(8) 0.0192(7) 0.0081(6) 0.0021(5) -0.0007(6)
C5 0.0204(7) 0.0238(8) 0.0176(7) 0.0040(6) 0.0026(5) -0.0010(6)
C6 0.0176(7) 0.0176(7) 0.0161(6) 0.0025(6) 0.0021(5) 0.0021(5)
C7 0.0138(7) 0.0196(7) 0.0228(7) 0.0008(6) 0.0021(5) 0.0028(5)
C8 0.0240(7) 0.0246(8) 0.0188(7) -0.0035(6) 0.0020(6) -0.0001(6)
C9 0.0260(8) 0.0243(8) 0.0156(6) 0.0016(6) 0.0039(5) 0.0011(6)
C10 0.0242(7) 0.0184(7) 0.0184(7) 0.0040(6) 0.0028(5) 0.0020(6)
C11 0.0217(7) 0.0140(7) 0.0166(6) -0.0002(6) 0.0029(5) 0.0018(5)
C12 0.0188(7) 0.0172(7) 0.0189(7) 0.0025(6) 0.0024(5) 0.0000(5)
C13 0.0235(7) 0.0183(7) 0.0268(7) 0.0026(6) 0.0031(6) -0.0024(6)
C14 0.0222(8) 0.0240(8) 0.0313(8) -0.0005(7) 0.0023(6) -0.0057(6)
C15 0.0224(8) 0.0406(10) 0.0314(8) 0.0078(8) -0.0006(6) -0.0040(7)
C16 0.0270(9) 0.0620(14) 0.0554(12) 0.0048(11) 0.0024(8) 0.0121(9)
C17 0.0442(12) 0.0614(14) 0.0584(13) -0.0022(12) -0.0243(10) 0.0023(10)
O18 0.0210(5) 0.0176(5) 0.0316(6) 0.0027(5) 0.0018(4) 0.0003(4)
O19 0.0281(6) 0.0165(5) 0.0198(5) -0.0011(4) 0.0013(4) 0.0047(4)
C19 0.0209(7) 0.0253(8) 0.0203(7) 0.0018(6) 0.0026(6) 0.0055(6)
C20 0.0184(7) 0.0212(7) 0.0188(7) 0.0032(6) 0.0006(5) 0.0022(6)
O21 0.0228(5) 0.0182(5) 0.0304(6) -0.0014(4) 0.0046(4) 0.0005(4)
O22 0.0224(5) 0.0288(6) 0.0287(6) -0.0067(5) 0.0098(4) -0.0024(4)
C23 0.0276(9) 0.0412(10) 0.0479(10) -0.0186(9) 0.0164(8) -0.0033(8)

loop_
_atom_type_symbol
_atom_type_description
_atom_type_scat_dispersion_real
_atom_type_scat_dispersion_imag
_atom_type_scat_source
C C 0.0181 0.0091 'International Tables Vol C Tables 4.2.6.8 and 6.1.1.4'
H H 0.0000 0.0000 'International Tables Vol C Tables 4.2.6.8 and 6.1.1.4'
O O 0.0492 0.0322 'International Tables Vol C Tables 4.2.6.8 and 6.1.1.4'

loop_
_geom_angle_atom_site_label_1
_geom_angle_atom_site_label_2
_geom_angle_atom_site_label_3
_geom_angle
O2 C1 H1 108.9
O2 C1 C14 109.64(12)
O2 C1 C15 107.69(13)
C14 C1 H1 108.9
C15 C1 H1 108.9
C15 C1 C14 112.79(13)
C3 O2 C1 110.44(11)
O2 C3 H3 107.7
O2 C3 C4 108.76(12)
O2 C3 C12 110.58(11)
C4 C3 H3 107.7
C4 C3 C12 114.17(12)
C12 C3 H3 107.7
C3 C4 H4A 109.9
C3 C4 H4B 109.9
C3 C4 C5 109.09(12)
H4A C4 H4B 108.3
C5 C4 H4A 109.9
C5 C4 H4B 109.9
C4 C5 H5A 108.4
C4 C5 H5B 108.4
C4 C5 C6 115.60(11)
H5A C5 H5B 107.4
C6 C5 H5A 108.4
C6 C5 H5B 108.4
C5 C6 C11 111.81(11)
C5 C6 C19 105.99(11)
C7 C6 C5 112.58(12)
C7 C6 C11 114.32(11)
C7 C6 C19 101.69(11)
C19 C6 C11 109.59(12)
C8 C7 C6 117.48(12)
O18 C7 C6 121.39(13)
O18 C7 C8 120.12(13)
C7 C8 H8A 108.2
C7 C8 H8B 108.2
C7 C8 C9 116.17(12)
H8A C8 H8B 107.4
C9 C8 H8A 108.2
C9 C8 H8B 108.2
C8 C9 H9A 109.0
C8 C9 H9B 109.0
H9A C9 H9B 107.8
C10 C9 C8 112.76(12)
C10 C9 H9A 109.0
C10 C9 H9B 109.0
C9 C10 H10A 108.5
C9 C10 H10B 108.5
C9 C10 C11 114.99(12)
H10A C10 H10B 107.5
C11 C10 H10A 108.5
C11 C10 H10B 108.5
C6 C11 C12 113.00(11)
C10 C11 C6 110.75(11)
C10 C11 C12 112.43(11)
O19 C11 C6 106.39(11)
O19 C11 C10 110.03(11)
O19 C11 C12 103.82(11)
C3 C12 C11 107.54(11)
C13 C12 C3 106.70(11)
C13 C12 C11 110.47(11)
C20 C12 C3 107.89(12)
C20 C12 C11 111.46(11)
C20 C12 C13 112.50(12)
C12 C13 H13A 108.8
C12 C13 H13B 108.8
H13A C13 H13B 107.7
C14 C13 C12 113.87(12)
C14 C13 H13A 108.8
C14 C13 H13B 108.8
C1 C14 C13 112.34(12)
C1 C14 H14A 109.1
C1 C14 H14B 109.1
C13 C14 H14A 109.1
C13 C14 H14B 109.1
H14A C14 H14B 107.9
C16 C15 C1 117.66(15)
C17 C15 C1 119.27(18)
C17 C15 C16 123.07(18)
C15 C16 H16A 109.5
C15 C16 H16B 109.5
C15 C16 H16C 109.5
H16A C16 H16B 109.5
H16A C16 H16C 109.5
H16B C16 H16C 109.5
C15 C17 H17A 120.0
C15 C17 H17B 120.0
H17A C17 H17B 120.0
C11 O19 H19 109.5
C6 C19 H19A 109.5
C6 C19 H19B 109.5
C6 C19 H19C 109.5
H19A C19 H19B 109.5
H19A C19 H19C 109.5
H19B C19 H19C 109.5
O21 C20 C12 124.83(13)
O21 C20 O22 121.87(13)
O22 C20 C12 113.30(12)
C20 O22 C23 115.25(12)
O22 C23 H23A 109.5
O22 C23 H23B 109.5
O22 C23 H23C 109.5
H23A C23 H23B 109.5
H23A C23 H23C 109.5
H23B C23 H23C 109.5

loop_
_geom_bond_atom_site_label_1
_geom_bond_atom_site_label_2
_geom_bond_distance
C1 H1 1.0000
C1 O2 1.4390(18)
C1 C14 1.525(2)
C1 C15 1.512(2)
O2 C3 1.4268(17)
C3 H3 1.0000
C3 C4 1.513(2)
C3 C12 1.5520(19)
C4 H4A 0.9900
C4 H4B 0.9900
C4 C5 1.5309(19)
C5 H5A 0.9900
C5 H5B 0.9900
C5 C6 1.5409(19)
C6 C7 1.525(2)
C6 C11 1.5713(19)
C6 C19 1.5551(19)
C7 C8 1.5131(19)
C7 O18 1.2219(18)
C8 H8A 0.9900
C8 H8B 0.9900
C8 C9 1.529(2)
C9 H9A 0.9900
C9 H9B 0.9900
C9 C10 1.528(2)
C10 H10A 0.9900
C10 H10B 0.9900
C10 C11 1.5388(18)
C11 C12 1.5881(19)
C11 O19 1.4295(17)
C12 C13 1.5474(19)
C12 C20 1.524(2)
C13 H13A 0.9900
C13 H13B 0.9900
C13 C14 1.541(2)
C14 H14A 0.9900
C14 H14B 0.9900
C15 C16 1.473(3)
C15 C17 1.332(3)
C16 H16A 0.9800
C16 H16B 0.9800
C16 H16C 0.9800
C17 H17A 0.9500
C17 H17B 0.9500
O19 H19 0.8400
C19 H19A 0.9800
C19 H19B 0.9800
C19 H19C 0.9800
C20 O21 1.2077(18)
C20 O22 1.3421(17)
O22 C23 1.445(2)
C23 H23A 0.9800
C23 H23B 0.9800
C23 H23C 0.9800

loop_
_geom_torsion_atom_site_label_1
_geom_torsion_atom_site_label_2
_geom_torsion_atom_site_label_3
_geom_torsion_atom_site_label_4
_geom_torsion
C1 O2 C3 C4 -163.77(12)
C1 O2 C3 C12 70.11(15)
O2 C1 C14 C13 51.15(17)
O2 C1 C15 C16 51.07(19)
O2 C1 C15 C17 -129.37(18)
O2 C3 C4 C5 176.75(11)
O2 C3 C12 C11 -177.43(11)
O2 C3 C12 C13 -58.89(15)
O2 C3 C12 C20 62.22(15)
C3 C4 C5 C6 52.51(17)
C3 C12 C13 C14 46.98(16)
C3 C12 C20 O21 65.71(17)
C3 C12 C20 O22 -113.69(13)
C4 C3 C12 C11 59.54(15)
C4 C3 C12 C13 178.08(12)
C4 C3 C12 C20 -60.80(15)
C4 C5 C6 C7 82.24(15)
C4 C5 C6 C11 -48.06(17)
C4 C5 C6 C19 -167.42(13)
C5 C6 C7 C8 -168.38(12)
C5 C6 C7 O18 23.12(18)
C5 C6 C11 C10 175.10(11)
C5 C6 C11 C12 47.94(15)
C5 C6 C11 O19 -65.35(14)
C6 C7 C8 C9 37.31(18)
C6 C11 C12 C3 -52.47(15)
C6 C11 C12 C13 -168.55(11)
C6 C11 C12 C20 65.59(14)
C7 C6 C11 C10 45.70(15)
C7 C6 C11 C12 -81.46(14)
C7 C6 C11 O19 165.25(11)
C7 C8 C9 C10 -41.66(18)
C8 C9 C10 C11 50.76(17)
C9 C10 C11 C6 -52.56(16)
C9 C10 C11 C12 74.92(15)
C9 C10 C11 O19 -169.90(12)
C10 C11 C12 C3 -178.74(12)
C10 C11 C12 C13 65.18(15)
C10 C11 C12 C20 -60.68(15)
C11 C6 C7 C8 -39.37(16)
C11 C6 C7 O18 152.13(13)
C11 C12 C13 C14 163.59(12)
C11 C12 C20 O21 -52.14(18)
C11 C12 C20 O22 128.46(12)
C12 C3 C4 C5 -59.24(16)
C12 C13 C14 C1 -45.17(18)
C12 C20 O22 C23 175.75(13)
C13 C12 C20 O21 -176.87(13)
C13 C12 C20 O22 3.73(17)
C14 C1 O2 C3 -64.26(15)
C14 C1 C15 C16 -70.0(2)
C14 C1 C15 C17 109.5(2)
C15 C1 O2 C3 172.68(12)
C15 C1 C14 C13 171.15(13)
O18 C7 C8 C9 -154.03(13)
O19 C11 C12 C3 62.37(13)
O19 C11 C12 C13 -53.71(14)
O19 C11 C12 C20 -179.57(11)
C19 C6 C7 C8 78.62(14)
C19 C6 C7 O18 -89.88(15)
C19 C6 C11 C10 -67.69(14)
C19 C6 C11 C12 165.15(11)
C19 C6 C11 O19 51.87(14)
C20 C12 C13 C14 -71.14(16)
O21 C20 O22 C23 -3.7(2)
